data_2206221
loop_
_publ_author_name
'Yong-Ru Liu'
'Xiang-Ping Li'
'Jing-An Zhang'
'Cheng-Yong Su'

_publ_section_title
;
 <i>N</i>,<i>N</i>'-Bis(4-pyridylmethylene)naphthalene-1,5-diamine
;
_journal_issue 7
_journal_name_full 'Acta Crystallographica Section E'
_journal_page_first o2089
_journal_page_last o2090
_journal_paper_doi 10.1107/S1600536805017940
_journal_volume 61
_journal_year 2005
_chemical_formula_iupac 'C22 H16 N4'
_chemical_formula_moiety 'C22 H16 N4'
_chemical_formula_sum 'C22 H16 N4'
_chemical_formula_weight 336.39
_space_group_IT_number 2
_symmetry_cell_setting triclinic
_symmetry_space_group_name_Hall '-P 1'
_symmetry_space_group_name_H-M 'P -1'
_audit_creation_method 'WinGX routine CIF_UPDATE'
_cell_angle_alpha 102.895(2)
_cell_angle_beta 102.286(2)
_cell_angle_gamma 102.822(2)
_cell_formula_units_Z 2
_cell_length_a 7.6684(7)
_cell_length_b 10.2831(9)
_cell_length_c 11.6172(10)
_cell_measurement_reflns_used 2932
_cell_measurement_temperature 150(2)
_cell_measurement_theta_max 24.99
_cell_measurement_theta_min 2.834
_cell_volume 836.89(13)
_computing_cell_refinement 'SAINT-Plus (Bruker, 2001)'
_computing_data_collection 'SMART (Bruker, 1998)'
_computing_data_reduction SAINT-Plus
_computing_molecular_graphics 'SHELXTL (Bruker, 1997)'
_computing_publication_material SHELXTL
_computing_structure_refinement 'SHELXL97 (Sheldrick, 1997)'
_computing_structure_solution 'SHELXS97 (Sheldrick, 1997)'
_diffrn_measured_fraction_theta_full 0.998
_diffrn_measured_fraction_theta_max 0.998
_diffrn_measurement_device_type 'Bruker SMART APEX CCD diffractometer'
_diffrn_measurement_method '\w scans'
_diffrn_radiation_type MoK\a
_diffrn_radiation_wavelength 0.71073
_diffrn_reflns_av_R_equivalents 0.0313
_diffrn_reflns_limit_h_max 9
_diffrn_reflns_limit_h_min -9
_diffrn_reflns_limit_k_max 12
_diffrn_reflns_limit_k_min -12
_diffrn_reflns_limit_l_max 13
_diffrn_reflns_limit_l_min -13
_diffrn_reflns_number 6742
_diffrn_reflns_theta_full 25.04
_diffrn_reflns_theta_max 25.04
_diffrn_reflns_theta_min 1.87
_diffrn_standards_decay_% 0
_diffrn_standards_number 0
_exptl_absorpt_coefficient_mu 0.082
_exptl_absorpt_correction_T_max 0.9903
_exptl_absorpt_correction_T_min 0.9723
_exptl_absorpt_correction_type multi-scan
_exptl_absorpt_process_details '(SADABS; Sheldrick, 1996)'
_exptl_crystal_colour green--brown
_exptl_crystal_density_diffrn 1.335
_exptl_crystal_density_method 'not measured'
_exptl_crystal_description block
_exptl_crystal_F_000 352
_exptl_crystal_size_max 0.22
_exptl_crystal_size_mid 0.18
_exptl_crystal_size_min 0.12
_refine_diff_density_max 0.174
_refine_diff_density_min -0.172
_refine_ls_extinction_method none
_refine_ls_goodness_of_fit_ref 1.013
_refine_ls_hydrogen_treatment refU
_refine_ls_matrix_type full
_refine_ls_number_parameters 251
_refine_ls_number_reflns 2957
_refine_ls_number_restraints 0
_refine_ls_restrained_S_all 1.013
_refine_ls_R_factor_gt 0.0438
_refine_ls_shift/su_max 0.001
_refine_ls_structure_factor_coef Fsqd
_refine_ls_weighting_details 'w=1/[\s^2^(Fo^2^)+(0.0491P)^2^+0.1827P] where P=(Fo^2^+2Fc^2^)/3'
_refine_ls_weighting_scheme calc
_refine_ls_wR_factor_ref 0.108
_reflns_number_gt 2357
_reflns_number_total 2957
_reflns_threshold_expression I>2\s(I)
_cod_data_source_file is6089.cif
_cod_data_source_block I
_cod_depositor_comments
;
The following automatic conversions were performed:
'_symmetry_cell_setting' value 'Triclinic' changed to 'triclinic'
according to '/home/saulius/struct/CIF-dictionaries/cif_core.dic'
dictionary named 'cif_core.dic' version 2.4.1 from 2010-06-29.

Automatic conversion script
Id: cif_fix_enum 1527 2010-12-29 10:47:43Z saulius 

The following automatic conversions were performed:

'_symmetry_cell_setting' value 'Triclinic' changed to 'triclinic'
according to /home/saulius/struct/CIF-dictionaries/cif_core.dic
dictionary named 'cif_core.dic' version 2.4.1 from 2010-06-29.

Automatic conversion script
Id: cif_fix_values 1715 2011-07-08 13:25:40Z adriana 
;
_cod_original_sg_symbol_H-M P-1
_cod_database_code 2206221
_cod_database_fobs_code 2206221

loop_
_symmetry_equiv_pos_as_xyz
'x, y, z'
'-x, -y, -z'

loop_
_atom_site_label
_atom_site_fract_x
_atom_site_fract_y
_atom_site_fract_z
_atom_site_U_iso_or_equiv
_atom_site_adp_type
_atom_site_calc_flag
_atom_site_refinement_flags
_atom_site_occupancy
_atom_site_type_symbol
C1 0.1671(3) -0.04261(19) 0.35757(16) 0.0359(5) Uani d . 1 C
H1 0.1477 -0.1296 0.2998 0.036(5) Uiso calc R 1 H
C2 0.2478(2) -0.02822(18) 0.47912(15) 0.0318(4) Uani d . 1 C
H2 0.2847 -0.1025 0.5037 0.039(5) Uiso calc R 1 H
C3 0.2741(2) 0.09733(17) 0.56506(15) 0.0262(4) Uani d . 1 C
C4 0.2165(2) 0.20089(18) 0.52301(16) 0.0309(4) Uani d . 1 C
H4 0.2301 0.2878 0.579 0.035(5) Uiso calc R 1 H
C5 0.1391(2) 0.17648(19) 0.39884(16) 0.0341(4) Uani d . 1 C
H5 0.1015 0.249 0.3715 0.040(5) Uiso calc R 1 H
C6 0.3610(2) 0.12424(18) 0.69684(15) 0.0280(4) Uani d . 1 C
H6 0.373 0.2118 0.7512 0.031(5) Uiso calc R 1 H
C7 0.5126(2) 0.07344(18) 0.86750(14) 0.0277(4) Uani d . 1 C
C8 0.6641(2) 0.18823(19) 0.92185(16) 0.0313(4) Uani d . 1 C
H8 0.7037 0.248 0.875 0.035(5) Uiso calc R 1 H
C9 0.7608(2) 0.21794(19) 1.04607(15) 0.0312(4) Uani d . 1 C
H9 0.8661 0.2971 1.0822 0.030(5) Uiso calc R 1 H
C10 0.7056(2) 0.13482(18) 1.11511(15) 0.0290(4) Uani d . 1 C
H10 0.7726 0.1562 1.199 0.023(4) Uiso calc R 1 H
C11 0.5486(2) 0.01620(17) 1.06294(14) 0.0260(4) Uani d . 1 C
C12 0.7575(3) 0.5816(2) 1.01613(16) 0.0390(5) Uani d . 1 C
H12 0.7559 0.5015 1.0442 0.053(6) Uiso calc R 1 H
C13 0.6407(3) 0.56464(19) 0.90322(16) 0.0357(4) Uani d . 1 C
H13 0.5599 0.4755 0.8561 0.048(6) Uiso calc R 1 H
C14 0.6418(2) 0.67906(18) 0.85863(15) 0.0268(4) Uani d . 1 C
C15 0.7648(2) 0.80512(18) 0.93130(15) 0.0288(4) Uani d . 1 C
H15 0.7742 0.8857 0.9032 0.026(5) Uiso calc R 1 H
C16 0.8742(2) 0.81266(19) 1.04537(16) 0.0317(4) Uani d . 1 C
H16 0.9545 0.9008 1.0953 0.033(5) Uiso calc R 1 H
C17 0.5113(2) 0.67066(18) 0.74248(15) 0.0282(4) Uani d . 1 C
H17 0.5253 0.7487 0.7108 0.027(5) Uiso calc R 1 H
C18 0.2578(2) 0.55852(17) 0.57273(15) 0.0264(4) Uani d . 1 C
C19 0.3207(2) 0.59687(18) 0.47999(16) 0.0310(4) Uani d . 1 C
H19 0.4507 0.6304 0.4908 0.035(5) Uiso calc R 1 H
C20 0.1948(2) 0.58704(19) 0.36893(16) 0.0324(4) Uani d . 1 C
H20 0.2407 0.6149 0.3058 0.031(5) Uiso calc R 1 H
C21 0.0077(2) 0.53810(17) 0.35062(15) 0.0292(4) Uani d . 1 C
H21 -0.0757 0.5328 0.2753 0.023(4) Uiso calc R 1 H
C22 -0.0627(2) 0.49515(17) 0.44361(14) 0.0254(4) Uani d . 1 C
N1 0.1141(2) 0.05685(16) 0.31504(13) 0.0355(4) Uani d . 1 N
N2 0.4206(2) 0.03490(15) 0.74067(12) 0.0298(4) Uani d . 1 N
N3 0.8731(2) 0.70300(16) 1.08929(13) 0.0370(4) Uani d . 1 N
N4 0.37974(19) 0.56039(14) 0.68375(12) 0.0285(3) Uani d . 1 N

loop_
_atom_site_aniso_label
_atom_site_aniso_U_11
_atom_site_aniso_U_22
_atom_site_aniso_U_33
_atom_site_aniso_U_12
_atom_site_aniso_U_13
_atom_site_aniso_U_23
C1 0.0451(11) 0.0323(10) 0.0245(10) 0.0099(9) 0.0035(8) 0.0035(8)
C2 0.0371(10) 0.0303(10) 0.0267(10) 0.0111(8) 0.0043(8) 0.0084(8)
C3 0.0233(9) 0.0295(9) 0.0245(9) 0.0057(7) 0.0044(7) 0.0091(7)
C4 0.0326(10) 0.0275(10) 0.0279(10) 0.0060(8) 0.0030(8) 0.0060(8)
C5 0.0365(10) 0.0331(10) 0.0309(10) 0.0081(8) 0.0014(8) 0.0151(9)
C6 0.0313(9) 0.0279(9) 0.0221(9) 0.0082(8) 0.0050(7) 0.0043(8)
C7 0.0329(10) 0.0328(10) 0.0179(8) 0.0153(8) 0.0035(7) 0.0053(7)
C8 0.0351(10) 0.0325(10) 0.0271(9) 0.0120(8) 0.0063(8) 0.0097(8)
C9 0.0307(10) 0.0309(10) 0.0277(10) 0.0093(8) 0.0031(8) 0.0036(8)
C10 0.0307(9) 0.0337(10) 0.0192(9) 0.0145(8) -0.0009(7) 0.0028(7)
C11 0.0298(9) 0.0294(9) 0.0199(8) 0.0161(8) 0.0040(7) 0.0040(7)
C12 0.0458(12) 0.0345(11) 0.0330(11) 0.0108(9) 0.0013(9) 0.0121(9)
C13 0.0377(10) 0.0294(10) 0.0311(10) 0.0056(8) 0.0000(8) 0.0037(8)
C14 0.0254(9) 0.0304(9) 0.0236(9) 0.0101(7) 0.0062(7) 0.0041(7)
C15 0.0273(9) 0.0304(10) 0.0267(9) 0.0092(8) 0.0050(7) 0.0055(8)
C16 0.0275(9) 0.0322(10) 0.0278(10) 0.0054(8) 0.0018(7) 0.0024(8)
C17 0.0296(9) 0.0305(10) 0.0244(9) 0.0109(8) 0.0063(7) 0.0064(8)
C18 0.0310(9) 0.0233(9) 0.0227(9) 0.0118(7) 0.0016(7) 0.0037(7)
C19 0.0274(10) 0.0320(10) 0.0302(10) 0.0065(8) 0.0056(8) 0.0062(8)
C20 0.0374(11) 0.0365(10) 0.0251(10) 0.0112(8) 0.0100(8) 0.0104(8)
C21 0.0325(10) 0.0326(10) 0.0197(9) 0.0110(8) 0.0010(7) 0.0059(7)
C22 0.0298(9) 0.0209(8) 0.0219(8) 0.0089(7) 0.0018(7) 0.0025(7)
N1 0.0390(9) 0.0381(9) 0.0249(8) 0.0063(7) 0.0023(7) 0.0112(7)
N2 0.0342(8) 0.0338(8) 0.0209(8) 0.0112(7) 0.0046(6) 0.0081(6)
N3 0.0365(9) 0.0404(9) 0.0270(8) 0.0086(7) -0.0009(7) 0.0072(7)
N4 0.0274(8) 0.0296(8) 0.0231(8) 0.0090(6) -0.0001(6) 0.0029(6)

loop_
_atom_type_symbol
_atom_type_description
_atom_type_scat_dispersion_real
_atom_type_scat_dispersion_imag
_atom_type_scat_source
C C 0.0033 0.0016 'International Tables Vol C Tables 4.2.6.8 and 6.1.1.4'
H H 0 0 'International Tables Vol C Tables 4.2.6.8 and 6.1.1.4'
N N 0.0061 0.0033 'International Tables Vol C Tables 4.2.6.8 and 6.1.1.4'

loop_
_geom_angle_atom_site_label_1
_geom_angle_atom_site_label_2
_geom_angle_atom_site_label_3
_geom_angle_site_symmetry_1
_geom_angle_site_symmetry_3
_geom_angle
N1 C1 C2 . . 124.66(17)
N1 C1 H1 . . 117.7
C2 C1 H1 . . 117.7
C1 C2 C3 . . 118.44(17)
C1 C2 H2 . . 120.8
C3 C2 H2 . . 120.8
C4 C3 C2 . . 117.75(15)
C4 C3 C6 . . 119.39(15)
C2 C3 C6 . . 122.85(15)
C5 C4 C3 . . 119.25(16)
C5 C4 H4 . . 120.4
C3 C4 H4 . . 120.4
N1 C5 C4 . . 123.72(17)
N1 C5 H5 . . 118.1
C4 C5 H5 . . 118.1
N2 C6 C3 . . 122.42(15)
N2 C6 H6 . . 118.8
C3 C6 H6 . . 118.8
C8 C7 N2 . . 121.94(15)
C8 C7 C11 . 2_657 120.14(15)
N2 C7 C11 . 2_657 117.78(15)
C7 C8 C9 . . 120.55(17)
C7 C8 H8 . . 119.7
C9 C8 H8 . . 119.7
C10 C9 C8 . . 120.77(17)
C10 C9 H9 . . 119.6
C8 C9 H9 . . 119.6
C9 C10 C11 . . 120.48(15)
C9 C10 H10 . . 119.8
C11 C10 H10 . . 119.8
C10 C11 C11 . 2_657 119.3(2)
C10 C11 C7 . 2_657 121.94(14)
C11 C11 C7 2_657 2_657 118.7(2)
N3 C12 C13 . . 124.49(18)
N3 C12 H12 . . 117.8
C13 C12 H12 . . 117.8
C12 C13 C14 . . 119.23(17)
C12 C13 H13 . . 120.4
C14 C13 H13 . . 120.4
C15 C14 C13 . . 117.24(15)
C15 C14 C17 . . 120.48(16)
C13 C14 C17 . . 122.19(16)
C14 C15 C16 . . 119.34(17)
C14 C15 H15 . . 120.3
C16 C15 H15 . . 120.3
N3 C16 C15 . . 123.74(17)
N3 C16 H16 . . 118.1
C15 C16 H16 . . 118.1
N4 C17 C14 . . 121.07(16)
N4 C17 H17 . . 119.5
C14 C17 H17 . . 119.5
C19 C18 N4 . . 122.49(15)
C19 C18 C22 . 2_566 120.17(15)
N4 C18 C22 . 2_566 117.19(15)
C18 C19 C20 . . 120.62(16)
C18 C19 H19 . . 119.7
C20 C19 H19 . . 119.7
C21 C20 C19 . . 120.86(17)
C21 C20 H20 . . 119.6
C19 C20 H20 . . 119.6
C20 C21 C22 . . 120.19(15)
C20 C21 H21 . . 119.9
C22 C21 H21 . . 119.9
C21 C22 C22 . 2_566 119.60(19)
C21 C22 C18 . 2_566 121.86(14)
C22 C22 C18 2_566 2_566 118.54(19)
C5 N1 C1 . . 116.15(15)
C6 N2 C7 . . 118.28(14)
C12 N3 C16 . . 115.92(15)
C17 N4 C18 . . 118.59(15)

loop_
_geom_bond_atom_site_label_1
_geom_bond_atom_site_label_2
_geom_bond_site_symmetry_2
_geom_bond_distance
C1 N1 . 1.334(2)
C1 C2 . 1.376(2)
C1 H1 . 0.95
C2 C3 . 1.388(2)
C2 H2 . 0.95
C3 C4 . 1.385(2)
C3 C6 . 1.469(2)
C4 C5 . 1.380(2)
C4 H4 . 0.95
C5 N1 . 1.334(2)
C5 H5 . 0.95
C6 N2 . 1.268(2)
C6 H6 . 0.95
C7 C8 . 1.374(2)
C7 N2 . 1.414(2)
C7 C11 2_657 1.423(2)
C8 C9 . 1.405(2)
C8 H8 . 0.95
C9 C10 . 1.358(2)
C9 H9 . 0.95
C10 C11 . 1.419(2)
C10 H10 . 0.95
C11 C11 2_657 1.419(3)
C11 C7 2_657 1.423(2)
C12 N3 . 1.335(2)
C12 C13 . 1.372(2)
C12 H12 . 0.95
C13 C14 . 1.387(2)
C13 H13 . 0.95
C14 C15 . 1.383(2)
C14 C17 . 1.471(2)
C15 C16 . 1.385(2)
C15 H15 . 0.95
C16 N3 . 1.337(2)
C16 H16 . 0.95
C17 N4 . 1.274(2)
C17 H17 . 0.95
C18 C19 . 1.370(2)
C18 N4 . 1.416(2)
C18 C22 2_566 1.430(2)
C19 C20 . 1.405(2)
C19 H19 . 0.95
C20 C21 . 1.364(2)
C20 H20 . 0.95
C21 C22 . 1.417(2)
C21 H21 . 0.95
C22 C22 2_566 1.419(3)
C22 C18 2_566 1.430(2)

loop_
_geom_torsion_atom_site_label_1
_geom_torsion_atom_site_label_2
_geom_torsion_atom_site_label_3
_geom_torsion_atom_site_label_4
_geom_torsion_site_symmetry_1
_geom_torsion_site_symmetry_4
_geom_torsion
N1 C1 C2 C3 . . 1.1(3)
C1 C2 C3 C4 . . 0.2(3)
C1 C2 C3 C6 . . -179.22(16)
C2 C3 C4 C5 . . -1.1(3)
C6 C3 C4 C5 . . 178.42(16)
C3 C4 C5 N1 . . 0.6(3)
C4 C3 C6 N2 . . -178.32(16)
C2 C3 C6 N2 . . 1.1(3)
N2 C7 C8 C9 . . -175.25(15)
C11 C7 C8 C9 2_657 . 0.4(3)
C7 C8 C9 C10 . . -0.7(3)
C8 C9 C10 C11 . . -0.1(3)
C9 C10 C11 C11 . 2_657 1.1(3)
C9 C10 C11 C7 . 2_657 179.73(16)
N3 C12 C13 C14 . . 1.1(3)
C12 C13 C14 C15 . . 0.9(3)
C12 C13 C14 C17 . . -175.59(17)
C13 C14 C15 C16 . . -2.5(2)
C17 C14 C15 C16 . . 174.09(15)
C14 C15 C16 N3 . . 2.3(3)
C15 C14 C17 N4 . . -169.68(16)
C13 C14 C17 N4 . . 6.8(3)
N4 C18 C19 C20 . . 176.89(16)
C22 C18 C19 C20 2_566 . 1.4(3)
C18 C19 C20 C21 . . -0.6(3)
C19 C20 C21 C22 . . -0.5(3)
C20 C21 C22 C22 . 2_566 0.7(3)
C20 C21 C22 C18 . 2_566 -179.13(16)
C4 C5 N1 C1 . . 0.6(3)
C2 C1 N1 C5 . . -1.6(3)
C3 C6 N2 C7 . . 176.10(15)
C8 C7 N2 C6 . . -55.2(2)
C11 C7 N2 C6 2_657 . 129.06(17)
C13 C12 N3 C16 . . -1.4(3)
C15 C16 N3 C12 . . -0.3(3)
C14 C17 N4 C18 . . 179.71(15)
C19 C18 N4 C17 . . 51.1(2)
C22 C18 N4 C17 2_566 . -133.30(16)
